data_7030181
loop_
_publ_author_name
'Alajarin, Mateo'
'Lopez-Leonardo, Carmen'
'Llamas-Lorente, Pilar'
'Raja, Rosalia'
'Bautista, Delia'
'Orenes, Raul-Angel'

_publ_section_title
;
 Palladium complexes derived from N,N-bidentate NH-iminophosphorane
 ligands: synthesis and use as catalysts in the Sonogashira reaction.
;
_journal_issue 39
_journal_name_full 'Dalton transactions (Cambridge, England : 2003)'
_journal_page_first 12259
_journal_page_last 12269
_journal_paper_doi 10.1039/c2dt31290e
_journal_volume 41
_journal_year 2012
_chemical_formula_sum 'C28 H36 Cl2 N3 P Pd'
_chemical_formula_weight 622.87
_chemical_name_systematic
;
?
;
_space_group_IT_number 14
_symmetry_cell_setting monoclinic
_symmetry_space_group_name_Hall '-P 2ybc'
_symmetry_space_group_name_H-M 'P 1 21/c 1'
_atom_sites_solution_hydrogens geom
_atom_sites_solution_primary direct
_atom_sites_solution_secondary difmap
_audit_creation_method SHELXL-97
_cell_angle_alpha 90.00
_cell_angle_beta 93.675(2)
_cell_angle_gamma 90.00
_cell_formula_units_Z 4
_cell_length_a 18.6505(13)
_cell_length_b 7.6545(5)
_cell_length_c 20.4198(14)
_cell_measurement_reflns_used 8979
_cell_measurement_temperature 100(2)
_cell_measurement_theta_max 28.57
_cell_measurement_theta_min 2.34
_cell_volume 2909.1(3)
_computing_cell_refinement 'Bruker SAINT'
_computing_data_collection 'Bruker SMART'
_computing_data_reduction 'Bruker SAINT'
_computing_molecular_graphics 'Bruker SHELXTL'
_computing_publication_material 'Bruker SHELXTL'
_computing_structure_refinement 'SHELXL-97 (Sheldrick, 1997)'
_computing_structure_solution 'SHELXS-97 (Sheldrick, 1990)'
_diffrn_ambient_temperature 100(2)
_diffrn_detector_area_resol_mean 8.26
_diffrn_measured_fraction_theta_full 0.998
_diffrn_measured_fraction_theta_max 0.940
_diffrn_measurement_device_type 'Bruker SMART APEX CCD'
_diffrn_measurement_method \w-scan
_diffrn_radiation_monochromator graphite
_diffrn_radiation_source 'fine-focus sealed tube'
_diffrn_radiation_type MoK\a
_diffrn_radiation_wavelength 0.71073
_diffrn_reflns_av_R_equivalents 0.0294
_diffrn_reflns_av_sigmaI/netI 0.0262
_diffrn_reflns_limit_h_max 24
_diffrn_reflns_limit_h_min -24
_diffrn_reflns_limit_k_max 10
_diffrn_reflns_limit_k_min -10
_diffrn_reflns_limit_l_max 26
_diffrn_reflns_limit_l_min -27
_diffrn_reflns_number 33932
_diffrn_reflns_theta_full 27.00
_diffrn_reflns_theta_max 28.57
_diffrn_reflns_theta_min 2.19
_exptl_absorpt_coefficient_mu 0.898
_exptl_absorpt_correction_T_max 0.8999
_exptl_absorpt_correction_T_min 0.8551
_exptl_absorpt_correction_type multi-scan
_exptl_absorpt_process_details SADABS
_exptl_crystal_colour orange
_exptl_crystal_density_diffrn 1.422
_exptl_crystal_density_method 'not measured'
_exptl_crystal_description prism
_exptl_crystal_F_000 1280
_exptl_crystal_size_max 0.18
_exptl_crystal_size_mid 0.18
_exptl_crystal_size_min 0.12
_refine_diff_density_max 0.723
_refine_diff_density_min -0.774
_refine_diff_density_rms 0.089
_refine_ls_extinction_method none
_refine_ls_goodness_of_fit_ref 1.301
_refine_ls_hydrogen_treatment 'NH free, Me rigid, others riding'
_refine_ls_matrix_type full
_refine_ls_number_parameters 324
_refine_ls_number_reflns 6990
_refine_ls_number_restraints 0
_refine_ls_restrained_S_all 1.301
_refine_ls_R_factor_all 0.0433
_refine_ls_R_factor_gt 0.0411
_refine_ls_shift/su_max 0.005
_refine_ls_shift/su_mean 0.000
_refine_ls_structure_factor_coef Fsqd
_refine_ls_weighting_details 'calc w=1/[\s^2^(Fo^2^)+(0.0176P)^2^+5.8891P] where P=(Fo^2^+2Fc^2^)/3'
_refine_ls_weighting_scheme calc
_refine_ls_wR_factor_gt 0.0846
_refine_ls_wR_factor_ref 0.0857
_reflns_number_gt 6792
_reflns_number_total 6990
_reflns_threshold_expression >2sigma(I)
_cod_data_source_file c2dt31290e.txt
_cod_data_source_block rrm127xs_compound_u-9a
_cod_depositor_comments
;
The following automatic conversions were performed:

'_symmetry_cell_setting' value 'Monoclinic' changed to 'monoclinic'
according to
/usr/data/users/saulius/automatic-downloads/retrospective/RSC/lib/dictionaries/cif_core.dic
dictionary named 'cif_core.dic' version 2.4.2 from 2011-04-26.

Automatic conversion script
Id: cif_fix_values 2281 2013-09-26 08:29:07Z andrius 
;
_cod_original_sg_symbol_H-M 'P 21/c'
_cod_database_code 7030181

loop_
_symmetry_equiv_pos_as_xyz
'x, y, z'
'-x, y+1/2, -z+1/2'
'-x, -y, -z'
'x, -y-1/2, z-1/2'

loop_
_atom_site_label
_atom_site_type_symbol
_atom_site_fract_x
_atom_site_fract_y
_atom_site_fract_z
_atom_site_U_iso_or_equiv
_atom_site_adp_type
_atom_site_occupancy
_atom_site_symmetry_multiplicity
_atom_site_calc_flag
_atom_site_refinement_flags
Pd1 Pd 0.329799(11) 0.55838(3) 1.007944(10) 0.01296(6) Uani 1 1 d .
N1 N 0.23588(12) 0.4236(3) 0.99104(11) 0.0150(5) Uani 1 1 d .
N2 N 0.38758(13) 0.3425(3) 0.98241(11) 0.0147(5) Uani 1 1 d .
H02 H 0.4290(19) 0.381(4) 0.9845(16) 0.016(8) Uiso 1 1 d .
P1 P 0.22288(4) 0.34242(9) 0.91904(3) 0.01329(14) Uani 1 1 d .
Cl1 Cl 0.26613(4) 0.80085(9) 1.03859(4) 0.02027(14) Uani 1 1 d .
Cl2 Cl 0.43721(4) 0.70457(9) 1.02735(4) 0.02247(15) Uani 1 1 d .
C1 C 0.29781(15) 0.2029(4) 0.90274(14) 0.0167(5) Uani 1 1 d .
H1A H 0.2953 0.0978 0.9307 0.020 Uiso 1 1 calc R
H1B H 0.2915 0.1636 0.8565 0.020 Uiso 1 1 calc R
C2 C 0.37346(15) 0.2809(4) 0.91365(14) 0.0182(6) Uani 1 1 d .
H2 H 0.4082 0.1842 0.9068 0.022 Uiso 1 1 calc R
C3 C 0.39078(18) 0.4273(5) 0.86663(16) 0.0281(7) Uani 1 1 d .
H3A H 0.3601 0.5283 0.8740 0.034 Uiso 1 1 calc R
H3B H 0.3821 0.3867 0.8213 0.034 Uiso 1 1 calc R
H3C H 0.4413 0.4609 0.8743 0.034 Uiso 1 1 calc R
C4 C 0.38638(15) 0.1980(4) 1.03134(14) 0.0174(6) Uani 1 1 d .
H4A H 0.4097 0.0933 1.0138 0.021 Uiso 1 1 calc R
H4B H 0.3359 0.1675 1.0388 0.021 Uiso 1 1 calc R
C5 C 0.42513(16) 0.2503(4) 1.09611(14) 0.0187(6) Uani 1 1 d .
H5A H 0.4016 0.3547 1.1137 0.022 Uiso 1 1 calc R
H5B H 0.4755 0.2815 1.0886 0.022 Uiso 1 1 calc R
C6 C 0.42444(19) 0.1032(4) 1.14606(15) 0.0265(7) Uani 1 1 d .
H6A H 0.4367 -0.0081 1.1247 0.032 Uiso 1 1 calc R
H6B H 0.3755 0.0916 1.1617 0.032 Uiso 1 1 calc R
C7 C 0.4777(2) 0.1364(5) 1.20451(17) 0.0350(8) Uani 1 1 d .
H7A H 0.5262 0.1483 1.1892 0.042 Uiso 1 1 calc R
H7B H 0.4766 0.0381 1.2352 0.042 Uiso 1 1 calc R
H7C H 0.4645 0.2441 1.2268 0.042 Uiso 1 1 calc R
C11 C 0.18391(15) 0.4260(4) 1.03883(13) 0.0146(5) Uani 1 1 d .
C12 C 0.11463(15) 0.4896(4) 1.02571(13) 0.0164(5) Uani 1 1 d .
H12 H 0.1014 0.5381 0.9838 0.020 Uiso 1 1 calc R
C13 C 0.06441(15) 0.4832(4) 1.07316(14) 0.0177(6) Uani 1 1 d .
H13 H 0.0172 0.5257 1.0629 0.021 Uiso 1 1 calc R
C14 C 0.08216(16) 0.4155(4) 1.13548(14) 0.0182(6) Uani 1 1 d .
C15 C 0.15245(16) 0.3582(4) 1.14842(14) 0.0209(6) Uani 1 1 d .
H15 H 0.1665 0.3145 1.1909 0.025 Uiso 1 1 calc R
C16 C 0.20237(16) 0.3631(4) 1.10147(14) 0.0194(6) Uani 1 1 d .
H16 H 0.2499 0.3231 1.1121 0.023 Uiso 1 1 calc R
C17 C 0.02806(18) 0.4052(5) 1.18715(15) 0.0272(7) Uani 1 1 d .
H17A H 0.0374 0.3008 1.2141 0.033 Uiso 1 1 calc R
H17B H -0.0205 0.3986 1.1659 0.033 Uiso 1 1 calc R
H17C H 0.0321 0.5095 1.2150 0.033 Uiso 1 1 calc R
C21 C 0.14450(15) 0.2043(4) 0.91392(13) 0.0153(5) Uani 1 1 d .
C22 C 0.14077(16) 0.0700(4) 0.96012(14) 0.0197(6) Uani 1 1 d .
H22 H 0.1792 0.0529 0.9923 0.024 Uiso 1 1 calc R
C23 C 0.08126(17) -0.0375(4) 0.95890(15) 0.0237(6) Uani 1 1 d .
H23 H 0.0790 -0.1288 0.9902 0.028 Uiso 1 1 calc R
C24 C 0.02468(17) -0.0130(4) 0.91210(16) 0.0260(7) Uani 1 1 d .
H24 H -0.0161 -0.0875 0.9114 0.031 Uiso 1 1 calc R
C25 C 0.02788(16) 0.1196(4) 0.86672(15) 0.0242(6) Uani 1 1 d .
H25 H -0.0110 0.1370 0.8350 0.029 Uiso 1 1 calc R
C26 C 0.08766(15) 0.2280(4) 0.86721(14) 0.0185(6) Uani 1 1 d .
H26 H 0.0898 0.3185 0.8356 0.022 Uiso 1 1 calc R
C31 C 0.21050(14) 0.4997(4) 0.85376(13) 0.0145(5) Uani 1 1 d .
C32 C 0.21609(16) 0.4501(4) 0.78844(14) 0.0204(6) Uani 1 1 d .
H32 H 0.2301 0.3343 0.7784 0.024 Uiso 1 1 calc R
C33 C 0.20134(18) 0.5686(4) 0.73829(15) 0.0249(7) Uani 1 1 d .
H33 H 0.2048 0.5341 0.6939 0.030 Uiso 1 1 calc R
C34 C 0.18134(17) 0.7387(4) 0.75306(15) 0.0245(7) Uani 1 1 d .
H34 H 0.1709 0.8202 0.7187 0.029 Uiso 1 1 calc R
C35 C 0.17671(17) 0.7891(4) 0.81746(15) 0.0227(6) Uani 1 1 d .
H35 H 0.1633 0.9055 0.8272 0.027 Uiso 1 1 calc R
C36 C 0.19152(15) 0.6705(4) 0.86839(14) 0.0184(6) Uani 1 1 d .
H36 H 0.1887 0.7061 0.9127 0.022 Uiso 1 1 calc R
N9 N 0.31905(17) 0.4090(4) 0.24396(14) 0.0329(7) Uani 1 1 d .
C91 C 0.33772(17) 0.5360(4) 0.22255(15) 0.0239(6) Uani 1 1 d .
C92 C 0.36170(19) 0.7000(5) 0.19438(17) 0.0309(7) Uani 1 1 d .
H92A H 0.4099 0.6844 0.1788 0.037 Uiso 1 1 calc R
H92B H 0.3629 0.7916 0.2279 0.037 Uiso 1 1 calc R
H92C H 0.3283 0.7338 0.1575 0.037 Uiso 1 1 calc R

loop_
_atom_site_aniso_label
_atom_site_aniso_U_11
_atom_site_aniso_U_22
_atom_site_aniso_U_33
_atom_site_aniso_U_23
_atom_site_aniso_U_13
_atom_site_aniso_U_12
Pd1 0.01150(10) 0.01132(10) 0.01598(11) -0.00082(7) 0.00015(7) 0.00092(7)
N1 0.0116(10) 0.0173(12) 0.0161(11) -0.0019(9) 0.0010(8) -0.0003(9)
N2 0.0111(11) 0.0151(11) 0.0179(12) -0.0004(9) 0.0023(9) 0.0002(9)
P1 0.0138(3) 0.0113(3) 0.0145(3) -0.0013(3) -0.0007(2) 0.0014(3)
Cl1 0.0171(3) 0.0144(3) 0.0289(4) -0.0041(3) -0.0021(3) 0.0034(3)
Cl2 0.0147(3) 0.0158(3) 0.0373(4) -0.0051(3) 0.0046(3) -0.0027(3)
C1 0.0174(13) 0.0156(13) 0.0168(13) -0.0053(10) -0.0006(10) 0.0036(11)
C2 0.0163(13) 0.0189(14) 0.0196(14) -0.0035(11) 0.0017(11) 0.0027(11)
C3 0.0248(16) 0.0344(18) 0.0254(16) -0.0006(14) 0.0039(13) -0.0043(14)
C4 0.0181(13) 0.0126(13) 0.0210(14) 0.0006(11) -0.0023(11) 0.0023(10)
C5 0.0194(14) 0.0150(13) 0.0212(14) -0.0001(11) -0.0015(11) -0.0035(11)
C6 0.0350(18) 0.0208(15) 0.0232(15) 0.0023(12) -0.0015(13) -0.0005(13)
C7 0.042(2) 0.038(2) 0.0238(17) 0.0058(15) -0.0054(15) 0.0014(16)
C11 0.0161(13) 0.0135(12) 0.0143(12) -0.0049(10) 0.0006(10) -0.0008(10)
C12 0.0161(13) 0.0184(13) 0.0143(13) 0.0020(10) -0.0026(10) 0.0022(11)
C13 0.0132(13) 0.0209(14) 0.0185(13) -0.0006(11) -0.0022(10) 0.0024(11)
C14 0.0217(14) 0.0150(13) 0.0180(13) -0.0031(11) 0.0023(11) -0.0037(11)
C15 0.0265(15) 0.0195(14) 0.0161(13) 0.0016(11) -0.0034(11) 0.0040(12)
C16 0.0177(14) 0.0218(15) 0.0181(14) -0.0002(11) -0.0044(11) 0.0059(11)
C17 0.0297(17) 0.0328(18) 0.0198(15) 0.0014(13) 0.0076(13) -0.0003(14)
C21 0.0165(13) 0.0128(13) 0.0168(13) -0.0050(10) 0.0030(10) 0.0006(10)
C22 0.0229(14) 0.0161(14) 0.0203(14) -0.0004(11) 0.0040(11) 0.0036(11)
C23 0.0317(17) 0.0143(14) 0.0263(16) -0.0027(12) 0.0126(13) -0.0011(12)
C24 0.0239(15) 0.0235(16) 0.0321(17) -0.0126(13) 0.0121(13) -0.0113(13)
C25 0.0180(14) 0.0324(17) 0.0221(15) -0.0081(13) 0.0003(12) -0.0041(13)
C26 0.0196(14) 0.0182(14) 0.0177(14) -0.0020(11) 0.0009(11) 0.0000(11)
C31 0.0111(12) 0.0161(13) 0.0161(13) 0.0015(10) -0.0012(10) -0.0004(10)
C32 0.0268(15) 0.0154(14) 0.0186(14) -0.0039(11) -0.0008(11) 0.0007(12)
C33 0.0341(17) 0.0233(16) 0.0172(14) -0.0001(12) 0.0002(12) -0.0003(13)
C34 0.0287(16) 0.0214(15) 0.0232(15) 0.0072(12) -0.0010(12) 0.0004(13)
C35 0.0256(15) 0.0127(13) 0.0299(16) 0.0021(12) 0.0025(12) 0.0027(12)
C36 0.0174(13) 0.0190(14) 0.0189(14) -0.0023(11) 0.0034(11) 0.0006(11)
N9 0.0412(17) 0.0324(16) 0.0251(14) 0.0041(12) 0.0028(12) -0.0068(13)
C91 0.0245(15) 0.0301(17) 0.0170(14) -0.0001(12) 0.0001(11) -0.0009(13)
C92 0.0339(18) 0.0298(18) 0.0288(17) 0.0068(14) 0.0012(14) -0.0038(15)

loop_
_atom_type_symbol
_atom_type_description
_atom_type_scat_dispersion_real
_atom_type_scat_dispersion_imag
_atom_type_scat_source
C C 0.0033 0.0016 'International Tables Vol C Tables 4.2.6.8 and 6.1.1.4'
H H 0.0000 0.0000 'International Tables Vol C Tables 4.2.6.8 and 6.1.1.4'
N N 0.0061 0.0033 'International Tables Vol C Tables 4.2.6.8 and 6.1.1.4'
P P 0.1023 0.0942 'International Tables Vol C Tables 4.2.6.8 and 6.1.1.4'
Cl Cl 0.1484 0.1585 'International Tables Vol C Tables 4.2.6.8 and 6.1.1.4'
Pd Pd -0.9988 1.0072 'International Tables Vol C Tables 4.2.6.8 and 6.1.1.4'

loop_
_geom_angle_atom_site_label_1
_geom_angle_atom_site_label_2
_geom_angle_atom_site_label_3
_geom_angle
N1 Pd1 N2 90.52(9)
N1 Pd1 Cl2 178.70(7)
N2 Pd1 Cl2 88.28(7)
N1 Pd1 Cl1 90.08(7)
N2 Pd1 Cl1 178.88(7)
Cl2 Pd1 Cl1 91.12(3)
C11 N1 P1 124.52(19)
C11 N1 Pd1 119.58(17)
P1 N1 Pd1 115.41(13)
C2 N2 C4 112.8(2)
C2 N2 Pd1 115.41(17)
C4 N2 Pd1 113.27(17)
N1 P1 C31 115.17(13)
N1 P1 C21 110.85(13)
C31 P1 C21 106.52(13)
N1 P1 C1 109.00(13)
C31 P1 C1 108.83(13)
C21 P1 C1 106.06(13)
C2 C1 P1 117.3(2)
N2 C2 C3 109.3(2)
N2 C2 C1 111.4(2)
C3 C2 C1 115.1(2)
N2 C4 C5 111.1(2)
C4 C5 C6 111.4(2)
C5 C6 C7 111.6(3)
C16 C11 C12 118.1(3)
C16 C11 N1 119.3(2)
C12 C11 N1 122.6(2)
C11 C12 C13 120.8(3)
C12 C13 C14 121.2(3)
C15 C14 C13 117.1(3)
C15 C14 C17 121.0(3)
C13 C14 C17 121.9(3)
C16 C15 C14 122.0(3)
C15 C16 C11 120.7(3)
C26 C21 C22 119.3(3)
C26 C21 P1 122.9(2)
C22 C21 P1 117.8(2)
C23 C22 C21 120.0(3)
C22 C23 C24 120.4(3)
C25 C24 C23 119.9(3)
C24 C25 C26 120.3(3)
C25 C26 C21 120.2(3)
C36 C31 C32 119.7(3)
C36 C31 P1 119.4(2)
C32 C31 P1 120.8(2)
C33 C32 C31 120.4(3)
C32 C33 C34 119.8(3)
C35 C34 C33 120.1(3)
C34 C35 C36 120.5(3)
C31 C36 C35 119.5(3)
N9 C91 C92 179.6(4)

loop_
_geom_bond_atom_site_label_1
_geom_bond_atom_site_label_2
_geom_bond_distance
Pd1 N1 2.043(2)
Pd1 N2 2.058(2)
Pd1 Cl2 2.3066(7)
Pd1 Cl1 2.3111(7)
N1 C11 1.419(3)
N1 P1 1.600(2)
N2 C2 1.488(4)
N2 C4 1.492(4)
P1 C31 1.800(3)
P1 C21 1.802(3)
P1 C1 1.807(3)
C1 C2 1.535(4)
C2 C3 1.523(4)
C4 C5 1.520(4)
C5 C6 1.520(4)
C6 C7 1.524(5)
C11 C16 1.389(4)
C11 C12 1.391(4)
C12 C13 1.391(4)
C13 C14 1.394(4)
C14 C15 1.392(4)
C14 C17 1.508(4)
C15 C16 1.379(4)
C21 C26 1.392(4)
C21 C22 1.400(4)
C22 C23 1.381(4)
C23 C24 1.390(5)
C24 C25 1.379(5)
C25 C26 1.389(4)
C31 C36 1.392(4)
C31 C32 1.397(4)
C32 C33 1.383(4)
C33 C34 1.393(4)
C34 C35 1.378(4)
C35 C36 1.394(4)
N9 C91 1.130(4)
C91 C92 1.463(5)

loop_
_geom_hbond_atom_site_label_D
_geom_hbond_atom_site_label_H
_geom_hbond_atom_site_label_A
_geom_hbond_distance_DH
_geom_hbond_distance_HA
_geom_hbond_distance_DA
_geom_hbond_angle_DHA
_geom_hbond_site_symmetry_A
N2 H02 Cl2 0.82(3) 2.61(3) 3.306(2) 144(3) 3_667
C22 H22 Cl1 0.95 2.65 3.435(3) 139.7 1_545
C92 H92C Cl1 0.98 2.67 3.628(3) 164.9 1_554
C1 H1B N9 0.99 2.45 3.401(4) 160.6 4_566
N2 H02 Cl2 0.82(3) 2.63(3) 3.045(2) 113(3) .
